data_4087239
loop_
_publ_author_name
'Zhang, Yin'
'Zhang, Jie'
'Hong, Qianquan'
'Weng, Linhong'
'Zhou, Xigeng'

_publ_section_title
;
 Reactivity of Homoleptic Dianionic \b-Diketiminato-Supported Yttrium
 Complexes toward CS2: Construction of Neutral or Anionic
 Dihydropyridinethione
;
_journal_name_full Organometallics
_journal_paper_doi 10.1021/acs.organomet.6b00941
_journal_year 2017
_chemical_formula_sum 'C78 H115 K N6 O6 S2'
_chemical_formula_weight 1335.98
_chemical_name_systematic
; 
 ? 
;
_space_group_IT_number 2
_symmetry_cell_setting triclinic
_symmetry_space_group_name_Hall '-P 1'
_symmetry_space_group_name_H-M 'P -1'
_atom_sites_solution_hydrogens geom
_atom_sites_solution_primary direct
_atom_sites_solution_secondary difmap
_audit_creation_method SHELXL-97
_cell_angle_alpha 75.797(4)
_cell_angle_beta 71.313(4)
_cell_angle_gamma 80.812(4)
_cell_formula_units_Z 2
_cell_length_a 14.739(4)
_cell_length_b 16.894(4)
_cell_length_c 19.816(5)
_cell_measurement_reflns_used 7888
_cell_measurement_temperature 296(2)
_cell_measurement_theta_max 23.97
_cell_measurement_theta_min 2.21
_cell_volume 4514(2)
_computing_cell_refinement 'Bruker SAINT'
_computing_data_collection 'Bruker APEX2'
_computing_data_reduction 'Bruker SAINT'
_computing_molecular_graphics 'Bruker SHELXTL'
_computing_publication_material 'Bruker SHELXTL'
_computing_structure_refinement 'SHELXL-97 (Sheldrick, 2008)'
_computing_structure_solution 'SHELXS-97 (Sheldrick, 2008)'
_diffrn_ambient_temperature 296(2)
_diffrn_measured_fraction_theta_full 0.992
_diffrn_measured_fraction_theta_max 0.992
_diffrn_measurement_device_type 'Bruker APEX-II CCD'
_diffrn_measurement_method '\f and \w scans'
_diffrn_radiation_monochromator graphite
_diffrn_radiation_source 'fine-focus sealed tube'
_diffrn_radiation_type MoK\a
_diffrn_radiation_wavelength 0.71073
_diffrn_reflns_av_R_equivalents 0.0405
_diffrn_reflns_av_sigmaI/netI 0.0719
_diffrn_reflns_limit_h_max 17
_diffrn_reflns_limit_h_min -17
_diffrn_reflns_limit_k_max 20
_diffrn_reflns_limit_k_min -20
_diffrn_reflns_limit_l_max 23
_diffrn_reflns_limit_l_min -23
_diffrn_reflns_number 35541
_diffrn_reflns_theta_full 25.05
_diffrn_reflns_theta_max 25.05
_diffrn_reflns_theta_min 1.11
_exptl_absorpt_coefficient_mu 0.150
_exptl_absorpt_correction_T_max 0.9218
_exptl_absorpt_correction_T_min 0.9112
_exptl_absorpt_correction_type multi-scan
_exptl_absorpt_process_details sadabs
_exptl_crystal_colour yellow
_exptl_crystal_density_diffrn 0.983
_exptl_crystal_density_method 'not measured'
_exptl_crystal_description block
_exptl_crystal_F_000 1448
_exptl_crystal_size_max 0.63
_exptl_crystal_size_mid 0.60
_exptl_crystal_size_min 0.55
_platon_squeeze_details
;
;
_refine_diff_density_max 0.419
_refine_diff_density_min -0.351
_refine_diff_density_rms 0.067
_refine_ls_extinction_method none
_refine_ls_goodness_of_fit_ref 1.005
_refine_ls_hydrogen_treatment mixed
_refine_ls_matrix_type full
_refine_ls_number_parameters 838
_refine_ls_number_reflns 15877
_refine_ls_number_restraints 0
_refine_ls_restrained_S_all 1.005
_refine_ls_R_factor_all 0.1140
_refine_ls_R_factor_gt 0.0719
_refine_ls_shift/su_max 0.000
_refine_ls_shift/su_mean 0.000
_refine_ls_structure_factor_coef Fsqd
_refine_ls_weighting_details 'calc w=1/[\s^2^(Fo^2^)+(0.0290P)^2^+6.0000P] where P=(Fo^2^+2Fc^2^)/3'
_refine_ls_weighting_scheme calc
_refine_ls_wR_factor_gt 0.1722
_refine_ls_wR_factor_ref 0.1852
_reflns_number_gt 8236
_reflns_number_total 15877
_reflns_threshold_expression >2sigma(I)
_cod_data_source_file om6b00941_si_002.cif
_cod_data_source_block 5
_cod_depositor_comments
;
The following automatic conversions were performed:

'_symmetry_cell_setting' value 'Triclinic' changed to 'triclinic'
according to
/home/data/users/saulius/crontab/automatic-downloads/rss-feeds/ACS/lib/dictionaries/cif_core.dic
dictionary named 'cif_core.dic' version 2.4.2 from 2011-04-26.

Automatic conversion script
Id: cif_fix_values 4973 2017-02-22 13:04:09Z antanas 
;
_cod_original_cell_volume 4513.6(19)
_cod_original_sg_symbol_H-M P-1
_cod_database_code 4087239

loop_
_symmetry_equiv_pos_as_xyz
'x, y, z'
'-x, -y, -z'

loop_
_atom_site_label
_atom_site_type_symbol
_atom_site_fract_x
_atom_site_fract_y
_atom_site_fract_z
_atom_site_U_iso_or_equiv
_atom_site_adp_type
_atom_site_occupancy
_atom_site_symmetry_multiplicity
_atom_site_calc_flag
_atom_site_refinement_flags
C1 C 0.8293(2) 0.1142(2) 0.32157(17) 0.0474(9) Uani 1 1 d .
C2 C 0.9159(2) 0.0889(2) 0.33749(17) 0.0434(8) Uani 1 1 d .
H2A H 0.9721 0.0907 0.2987 0.052 Uiso 1 1 calc R
C3 C 0.9242(2) 0.0610(2) 0.40751(17) 0.0426(8) Uani 1 1 d .
C4 C 0.8362(2) 0.0623(3) 0.46475(19) 0.0631(11) Uani 1 1 d .
H4A H 0.8378 0.0477 0.5128 0.076 Uiso 1 1 calc R
C5 C 0.7512(3) 0.0840(3) 0.45127(19) 0.0702(13) Uani 1 1 d .
C6 C 0.6577(3) 0.0812(4) 0.5120(2) 0.130(3) Uani 1 1 d .
H6A H 0.6050 0.0983 0.4916 0.195 Uiso 1 1 calc R
H6B H 0.6572 0.1172 0.5428 0.195 Uiso 1 1 calc R
H6C H 0.6516 0.0262 0.5400 0.195 Uiso 1 1 calc R
C7 C 0.6509(3) 0.1233(3) 0.36797(19) 0.0650(12) Uani 1 1 d .
C8 C 0.6022(3) 0.1999(4) 0.3704(2) 0.0811(15) Uani 1 1 d .
C9 C 0.5084(4) 0.2090(5) 0.3655(3) 0.105(2) Uani 1 1 d .
H9A H 0.4727 0.2595 0.3676 0.125 Uiso 1 1 calc R
C10 C 0.4690(4) 0.1477(5) 0.3578(3) 0.113(3) Uani 1 1 d .
H10A H 0.4062 0.1558 0.3553 0.136 Uiso 1 1 calc R
C11 C 0.5193(4) 0.0727(5) 0.3535(3) 0.109(2) Uani 1 1 d .
H11A H 0.4905 0.0311 0.3470 0.131 Uiso 1 1 calc R
C12 C 0.6139(3) 0.0575(4) 0.3586(2) 0.0804(14) Uani 1 1 d .
C13 C 0.6467(4) 0.2721(4) 0.3739(3) 0.112(2) Uani 1 1 d .
H13A H 0.7092 0.2535 0.3827 0.134 Uiso 1 1 calc R
C14 C 0.5799(8) 0.3163(6) 0.4372(4) 0.236(5) Uani 1 1 d .
H14A H 0.6100 0.3623 0.4380 0.354 Uiso 1 1 calc R
H14B H 0.5706 0.2783 0.4832 0.354 Uiso 1 1 calc R
H14C H 0.5188 0.3350 0.4286 0.354 Uiso 1 1 calc R
C15 C 0.6606(5) 0.3383(4) 0.3043(4) 0.134(2) Uani 1 1 d .
H15A H 0.6887 0.3832 0.3094 0.202 Uiso 1 1 calc R
H15B H 0.5995 0.3573 0.2959 0.202 Uiso 1 1 calc R
H15C H 0.7025 0.3159 0.2640 0.202 Uiso 1 1 calc R
C16 C 0.6698(4) -0.0245(4) 0.3548(3) 0.1115(19) Uani 1 1 d .
H16A H 0.7363 -0.0179 0.3510 0.134 Uiso 1 1 calc R
C17 C 0.6326(7) -0.0884(5) 0.4234(5) 0.221(5) Uani 1 1 d .
H17A H 0.6340 -0.0697 0.4650 0.331 Uiso 1 1 calc R
H17B H 0.6726 -0.1390 0.4202 0.331 Uiso 1 1 calc R
H17C H 0.5678 -0.0971 0.4284 0.331 Uiso 1 1 calc R
C18 C 0.6725(6) -0.0565(5) 0.2879(5) 0.185(3) Uani 1 1 d .
H18A H 0.7098 -0.1086 0.2881 0.277 Uiso 1 1 calc R
H18B H 0.7011 -0.0182 0.2444 0.277 Uiso 1 1 calc R
H18C H 0.6082 -0.0628 0.2895 0.277 Uiso 1 1 calc R
C19 C 1.0963(2) 0.0216(2) 0.37422(16) 0.0428(8) Uani 1 1 d .
C20 C 1.1268(3) -0.0556(2) 0.35643(18) 0.0528(10) Uani 1 1 d .
C21 C 1.2210(3) -0.0680(3) 0.3132(2) 0.0705(13) Uani 1 1 d .
H21A H 1.2429 -0.1192 0.3016 0.085 Uiso 1 1 calc R
C22 C 1.2810(3) -0.0087(4) 0.2878(2) 0.0793(14) Uani 1 1 d .
H22A H 1.3436 -0.0194 0.2593 0.095 Uiso 1 1 calc R
C23 C 1.2515(3) 0.0679(3) 0.3034(2) 0.0741(13) Uani 1 1 d .
H23A H 1.2934 0.1090 0.2840 0.089 Uiso 1 1 calc R
C24 C 1.1594(3) 0.0845(2) 0.3479(2) 0.0559(10) Uani 1 1 d .
C25 C 1.0603(4) -0.1235(3) 0.3849(3) 0.0802(13) Uani 1 1 d .
H25A H 1.0047 -0.1059 0.4227 0.096 Uiso 1 1 calc R
C26 C 1.0230(5) -0.1364(4) 0.3259(3) 0.123(2) Uani 1 1 d .
H26A H 0.9814 -0.1800 0.3454 0.185 Uiso 1 1 calc R
H26B H 1.0761 -0.1504 0.2864 0.185 Uiso 1 1 calc R
H26C H 0.9879 -0.0868 0.3084 0.185 Uiso 1 1 calc R
C27 C 1.1059(5) -0.2043(3) 0.4204(4) 0.138(2) Uani 1 1 d .
H27A H 1.0607 -0.2451 0.4372 0.207 Uiso 1 1 calc R
H27B H 1.1230 -0.1961 0.4609 0.207 Uiso 1 1 calc R
H27C H 1.1625 -0.2223 0.3854 0.207 Uiso 1 1 calc R
C28 C 1.1281(4) 0.1666(3) 0.3683(3) 0.0826(14) Uani 1 1 d .
H28A H 1.0578 0.1747 0.3803 0.099 Uiso 1 1 calc R
C29 C 1.1551(5) 0.1702(4) 0.4335(3) 0.135(2) Uani 1 1 d .
H29A H 1.1343 0.2234 0.4451 0.202 Uiso 1 1 calc R
H29B H 1.2236 0.1605 0.4236 0.202 Uiso 1 1 calc R
H29C H 1.1247 0.1291 0.4740 0.202 Uiso 1 1 calc R
C30 C 1.1684(6) 0.2358(4) 0.3077(4) 0.171(3) Uani 1 1 d .
H30A H 1.1465 0.2867 0.3236 0.257 Uiso 1 1 calc R
H30B H 1.1473 0.2365 0.2665 0.257 Uiso 1 1 calc R
H30C H 1.2374 0.2286 0.2942 0.257 Uiso 1 1 calc R
C31 C 0.3561(3) 0.6651(2) 0.18104(19) 0.0487(9) Uani 1 1 d .
C32 C 0.3928(2) 0.6604(2) 0.10865(18) 0.0463(8) Uani 1 1 d .
H32A H 0.3880 0.7076 0.0736 0.056 Uiso 1 1 calc R
C33 C 0.4369(2) 0.5881(2) 0.08512(18) 0.0434(8) Uani 1 1 d .
C34 C 0.4471(3) 0.5197(2) 0.1412(2) 0.0564(10) Uani 1 1 d .
H34A H 0.4809 0.4715 0.1283 0.068 Uiso 1 1 calc R
C35 C 0.4097(3) 0.5219(2) 0.2125(2) 0.0581(10) Uani 1 1 d .
C36 C 0.4143(4) 0.4475(3) 0.2717(2) 0.0913(16) Uani 1 1 d .
H36A H 0.3846 0.4618 0.3183 0.137 Uiso 1 1 calc R
H36B H 0.4803 0.4276 0.2673 0.137 Uiso 1 1 calc R
H36C H 0.3809 0.4056 0.2672 0.137 Uiso 1 1 calc R
C37 C 0.3118(3) 0.5935(2) 0.3098(2) 0.0637(11) Uani 1 1 d .
C38 C 0.2183(4) 0.5718(3) 0.3353(3) 0.0753(13) Uani 1 1 d .
C39 C 0.1699(5) 0.5696(3) 0.4083(4) 0.117(2) Uani 1 1 d .
H39A H 0.1066 0.5561 0.4272 0.141 Uiso 1 1 calc R
C40 C 0.2154(8) 0.5872(4) 0.4528(4) 0.145(4) Uani 1 1 d .
H40A H 0.1828 0.5851 0.5018 0.175 Uiso 1 1 calc R
C41 C 0.3080(6) 0.6080(4) 0.4258(3) 0.123(2) Uani 1 1 d .
H41A H 0.3377 0.6196 0.4568 0.148 Uiso 1 1 calc R
C42 C 0.3581(5) 0.6119(3) 0.3534(2) 0.0851(15) Uani 1 1 d .
C43 C 0.1696(4) 0.5531(3) 0.2869(4) 0.1040(17) Uani 1 1 d .
H43A H 0.2177 0.5543 0.2392 0.125 Uiso 1 1 calc R
C44 C 0.0861(5) 0.6191(4) 0.2747(5) 0.163(3) Uani 1 1 d .
H44A H 0.0570 0.6045 0.2430 0.245 Uiso 1 1 calc R
H44B H 0.1112 0.6715 0.2530 0.245 Uiso 1 1 calc R
H44C H 0.0388 0.6218 0.3207 0.245 Uiso 1 1 calc R
C45 C 0.1331(7) 0.4682(5) 0.3117(6) 0.216(5) Uani 1 1 d .
H45A H 0.1022 0.4602 0.2783 0.325 Uiso 1 1 calc R
H45B H 0.0877 0.4636 0.3594 0.325 Uiso 1 1 calc R
H45C H 0.1862 0.4274 0.3132 0.325 Uiso 1 1 calc R
C46 C 0.4582(5) 0.6375(4) 0.3251(3) 0.119(2) Uani 1 1 d .
H46A H 0.4807 0.6387 0.2727 0.142 Uiso 1 1 calc R
C47 C 0.4648(6) 0.7206(4) 0.3353(4) 0.152(3) Uani 1 1 d .
H47A H 0.5305 0.7338 0.3156 0.228 Uiso 1 1 calc R
H47B H 0.4428 0.7214 0.3863 0.228 Uiso 1 1 calc R
H47C H 0.4255 0.7603 0.3106 0.228 Uiso 1 1 calc R
C48 C 0.5263(6) 0.5708(5) 0.3621(6) 0.211(5) Uani 1 1 d .
H48A H 0.5225 0.5181 0.3535 0.317 Uiso 1 1 calc R
H48B H 0.5063 0.5688 0.4136 0.317 Uiso 1 1 calc R
H48C H 0.5914 0.5853 0.3416 0.317 Uiso 1 1 calc R
C49 C 0.4472(3) 0.6406(2) -0.04205(18) 0.0471(9) Uani 1 1 d .
C50 C 0.5169(3) 0.6938(3) -0.0866(2) 0.0582(10) Uani 1 1 d .
C51 C 0.4986(3) 0.7468(3) -0.1482(2) 0.0762(13) Uani 1 1 d .
H51A H 0.5452 0.7810 -0.1793 0.091 Uiso 1 1 calc R
C52 C 0.4150(4) 0.7497(3) -0.1638(2) 0.0747(13) Uani 1 1 d .
H52A H 0.4042 0.7859 -0.2047 0.090 Uiso 1 1 calc R
C53 C 0.3469(3) 0.6992(3) -0.1192(2) 0.0670(12) Uani 1 1 d .
H53A H 0.2893 0.7022 -0.1299 0.080 Uiso 1 1 calc R
C54 C 0.3605(3) 0.6428(2) -0.0578(2) 0.0534(9) Uani 1 1 d .
C55 C 0.6099(3) 0.6906(3) -0.0698(3) 0.0849(14) Uani 1 1 d .
H55A H 0.5998 0.6631 -0.0186 0.102 Uiso 1 1 calc R
C56 C 0.6413(4) 0.7756(4) -0.0785(4) 0.134(2) Uani 1 1 d .
H56A H 0.7010 0.7698 -0.0671 0.201 Uiso 1 1 calc R
H56B H 0.5930 0.8051 -0.0460 0.201 Uiso 1 1 calc R
H56C H 0.6497 0.8051 -0.1277 0.201 Uiso 1 1 calc R
C57 C 0.6892(4) 0.6390(4) -0.1154(4) 0.131(2) Uani 1 1 d .
H57A H 0.7480 0.6380 -0.1040 0.196 Uiso 1 1 calc R
H57B H 0.6983 0.6624 -0.1662 0.196 Uiso 1 1 calc R
H57C H 0.6712 0.5841 -0.1047 0.196 Uiso 1 1 calc R
C58 C 0.2852(3) 0.5862(3) -0.0113(3) 0.0771(13) Uani 1 1 d .
H58A H 0.3098 0.5508 0.0274 0.093 Uiso 1 1 calc R
C59 C 0.1928(4) 0.6302(4) 0.0242(4) 0.157(3) Uani 1 1 d .
H59A H 0.1474 0.5911 0.0532 0.236 Uiso 1 1 calc R
H59B H 0.1676 0.6663 -0.0124 0.236 Uiso 1 1 calc R
H59C H 0.2038 0.6615 0.0548 0.236 Uiso 1 1 calc R
C60 C 0.2652(5) 0.5309(4) -0.0546(4) 0.151(3) Uani 1 1 d .
H60A H 0.3244 0.5024 -0.0779 0.227 Uiso 1 1 calc R
H60B H 0.2369 0.5637 -0.0910 0.227 Uiso 1 1 calc R
H60C H 0.2217 0.4918 -0.0223 0.227 Uiso 1 1 calc R
C61 C 0.7756(6) 0.6701(4) 0.1452(5) 0.171(4) Uani 1 1 d .
H61A H 0.7888 0.6112 0.1498 0.205 Uiso 1 1 calc R
H61B H 0.7734 0.6825 0.1910 0.205 Uiso 1 1 calc R
C62 C 0.6811(5) 0.6941(4) 0.1336(4) 0.148(3) Uani 1 1 d .
H62A H 0.6833 0.6849 0.0866 0.177 Uiso 1 1 calc R
H62B H 0.6341 0.6604 0.1709 0.177 Uiso 1 1 calc R
C63 C 0.5577(4) 0.8025(4) 0.1300(3) 0.114(2) Uani 1 1 d .
H63A H 0.5125 0.7671 0.1673 0.136 Uiso 1 1 calc R
H63B H 0.5551 0.7981 0.0828 0.136 Uiso 1 1 calc R
C64 C 0.5320(4) 0.8883(4) 0.1391(3) 0.1067(18) Uani 1 1 d .
H64A H 0.4646 0.9032 0.1424 0.128 Uiso 1 1 calc R
H64B H 0.5414 0.8933 0.1841 0.128 Uiso 1 1 calc R
C65 C 0.5613(4) 1.0237(4) 0.0899(4) 0.131(2) Uani 1 1 d .
H65A H 0.5777 1.0320 0.1312 0.157 Uiso 1 1 calc R
H65B H 0.4926 1.0371 0.0979 0.157 Uiso 1 1 calc R
C66 C 0.6173(5) 1.0781(4) 0.0194(4) 0.143(3) Uani 1 1 d .
H66A H 0.6054 1.0651 -0.0219 0.171 Uiso 1 1 calc R
H66B H 0.5951 1.1351 0.0202 0.171 Uiso 1 1 calc R
C67 C 0.7403(6) 1.1110(4) 0.0584(4) 0.127(2) Uani 1 1 d .
H67A H 0.6941 1.0992 0.1063 0.152 Uiso 1 1 calc R
H67B H 0.7319 1.1693 0.0389 0.152 Uiso 1 1 calc R
C68 C 0.8392(7) 1.0900(5) 0.0659(3) 0.135(3) Uani 1 1 d .
H68A H 0.8862 1.1020 0.0184 0.162 Uiso 1 1 calc R
H68B H 0.8494 1.1229 0.0962 0.162 Uiso 1 1 calc R
C69 C 0.9369(5) 0.9813(6) 0.1195(4) 0.139(3) Uani 1 1 d .
H69A H 0.9424 1.0190 0.1476 0.167 Uiso 1 1 calc R
H69B H 0.9923 0.9844 0.0765 0.167 Uiso 1 1 calc R
C70 C 0.9354(5) 0.8988(6) 0.1628(4) 0.143(3) Uani 1 1 d .
H70A H 0.9933 0.8842 0.1781 0.172 Uiso 1 1 calc R
H70B H 0.8804 0.8957 0.2060 0.172 Uiso 1 1 calc R
C71 C 0.9289(6) 0.7630(6) 0.1641(5) 0.177(4) Uani 1 1 d .
H71A H 0.8686 0.7565 0.2025 0.213 Uiso 1 1 calc R
H71B H 0.9809 0.7507 0.1862 0.213 Uiso 1 1 calc R
C72 C 0.9407(6) 0.7057(5) 0.1137(5) 0.169(3) Uani 1 1 d .
H72A H 0.9968 0.7183 0.0721 0.203 Uiso 1 1 calc R
H72B H 0.9525 0.6499 0.1390 0.203 Uiso 1 1 calc R
C73 C 0.8829(5) 0.6762(4) 0.0217(5) 0.141(3) Uani 1 1 d .
H73A H 0.8251 0.6626 0.0152 0.170 Uiso 1 1 calc R
H73B H 0.9235 0.6256 0.0291 0.170 Uiso 1 1 calc R
C74 C 0.9343(5) 0.7313(4) -0.0459(4) 0.131(2) Uani 1 1 d .
H74A H 0.9903 0.7483 -0.0395 0.157 Uiso 1 1 calc R
H74B H 0.9557 0.7029 -0.0860 0.157 Uiso 1 1 calc R
C75 C 0.9108(4) 0.8479(4) -0.1338(3) 0.0995(18) Uani 1 1 d .
H75A H 0.9204 0.8152 -0.1699 0.119 Uiso 1 1 calc R
H75B H 0.9725 0.8653 -0.1384 0.119 Uiso 1 1 calc R
C76 C 0.8435(4) 0.9200(3) -0.1467(3) 0.0902(15) Uani 1 1 d .
H76A H 0.8668 0.9503 -0.1964 0.108 Uiso 1 1 calc R
H76B H 0.7811 0.9026 -0.1402 0.108 Uiso 1 1 calc R
C77 C 0.7780(4) 1.0452(4) -0.1147(3) 0.0986(17) Uani 1 1 d .
H77A H 0.7133 1.0338 -0.1093 0.118 Uiso 1 1 calc R
H77B H 0.8057 1.0729 -0.1647 0.118 Uiso 1 1 calc R
C78 C 0.7750(5) 1.0985(3) -0.0644(3) 0.1083(19) Uani 1 1 d .
H78A H 0.8402 1.1040 -0.0659 0.130 Uiso 1 1 calc R
H78B H 0.7463 1.1526 -0.0808 0.130 Uiso 1 1 calc R
K1 K 0.78690(6) 0.89056(6) 0.04959(5) 0.0645(3) Uani 1 1 d .
N1 N 0.74617(19) 0.1079(2) 0.38033(15) 0.0610(9) Uani 1 1 d .
N2 N 1.00538(18) 0.03333(17) 0.42548(13) 0.0441(7) Uani 1 1 d .
H2 H 1.0022 0.0220 0.4709 0.053 Uiso 0.50 1 calc PR
N3 N 0.3631(2) 0.59438(17) 0.23333(15) 0.0514(8) Uani 1 1 d .
N4 N 0.4675(2) 0.57911(17) 0.01629(15) 0.0473(7) Uani 1 1 d .
H4 H 0.5008 0.5345 0.0066 0.057 Uiso 0.50 1 calc PR
N5 N 0.8560(4) 0.7103(3) 0.0870(3) 0.1178(17) Uani 1 1 d .
N6 N 0.7201(3) 1.0659(2) 0.0109(2) 0.0881(12) Uani 1 1 d .
O1 O 0.6528(3) 0.7777(2) 0.1359(2) 0.1036(11) Uani 1 1 d .
O2 O 0.5872(2) 0.9412(3) 0.0816(2) 0.0986(11) Uani 1 1 d .
O3 O 0.8514(3) 1.0043(3) 0.0983(2) 0.1058(12) Uani 1 1 d .
O4 O 0.9302(3) 0.8450(3) 0.1227(2) 0.1107(12) Uani 1 1 d .
O5 O 0.8725(2) 0.7985(2) -0.06075(19) 0.0868(10) Uani 1 1 d .
O6 O 0.8346(2) 0.9703(2) -0.09839(15) 0.0786(9) Uani 1 1 d .
S1 S 0.81947(7) 0.15020(8) 0.23609(5) 0.0687(3) Uani 1 1 d .
S2 S 0.30293(9) 0.75396(6) 0.20984(6) 0.0686(3) Uani 1 1 d .

loop_
_atom_site_aniso_label
_atom_site_aniso_U_11
_atom_site_aniso_U_22
_atom_site_aniso_U_33
_atom_site_aniso_U_23
_atom_site_aniso_U_13
_atom_site_aniso_U_12
C1 0.0360(19) 0.073(3) 0.0331(18) -0.0147(17) -0.0113(15) 0.0038(17)
C2 0.0304(17) 0.064(2) 0.0344(17) -0.0136(16) -0.0074(14) 0.0019(16)
C3 0.0376(19) 0.053(2) 0.0383(18) -0.0115(16) -0.0163(15) 0.0061(16)
C4 0.042(2) 0.110(3) 0.0321(19) -0.012(2) -0.0137(16) 0.009(2)
C5 0.040(2) 0.124(4) 0.034(2) -0.006(2) -0.0112(17) 0.010(2)
C6 0.047(3) 0.277(8) 0.035(2) -0.006(3) -0.002(2) 0.011(4)
C7 0.032(2) 0.123(4) 0.036(2) -0.010(2) -0.0128(16) 0.001(2)
C8 0.046(2) 0.151(5) 0.046(2) -0.035(3) -0.0214(19) 0.029(3)
C9 0.051(3) 0.191(7) 0.065(3) -0.026(4) -0.026(3) 0.028(4)
C10 0.037(3) 0.212(8) 0.070(3) 0.003(4) -0.019(3) 0.006(4)
C11 0.059(3) 0.192(7) 0.070(3) 0.010(4) -0.021(3) -0.048(4)
C12 0.046(3) 0.131(5) 0.054(3) -0.003(3) -0.008(2) -0.018(3)
C13 0.108(4) 0.157(6) 0.089(4) -0.069(4) -0.057(3) 0.059(4)
C14 0.323(14) 0.257(11) 0.147(7) -0.132(8) -0.051(8) 0.024(10)
C15 0.141(6) 0.137(6) 0.137(6) -0.045(5) -0.062(5) 0.023(4)
C16 0.079(4) 0.143(6) 0.111(5) -0.028(4) -0.009(3) -0.040(4)
C17 0.246(10) 0.150(8) 0.159(8) 0.043(6) 0.012(7) 0.020(7)
C18 0.173(8) 0.196(9) 0.182(8) -0.080(7) -0.020(6) -0.011(6)
C19 0.0348(18) 0.063(2) 0.0322(17) -0.0104(16) -0.0173(15) 0.0060(17)
C20 0.054(2) 0.067(3) 0.0394(19) -0.0165(18) -0.0194(17) 0.010(2)
C21 0.069(3) 0.088(3) 0.056(2) -0.037(2) -0.021(2) 0.028(3)
C22 0.046(3) 0.132(5) 0.059(3) -0.035(3) -0.009(2) 0.007(3)
C23 0.048(3) 0.110(4) 0.066(3) -0.011(3) -0.017(2) -0.025(3)
C24 0.048(2) 0.069(3) 0.056(2) -0.012(2) -0.0224(19) -0.006(2)
C25 0.099(4) 0.062(3) 0.075(3) -0.021(2) -0.013(3) -0.010(3)
C26 0.147(6) 0.123(5) 0.123(5) -0.027(4) -0.056(4) -0.040(4)
C27 0.206(7) 0.071(4) 0.136(5) -0.002(4) -0.066(5) -0.007(4)
C28 0.077(3) 0.073(3) 0.100(4) -0.024(3) -0.016(3) -0.024(3)
C29 0.153(6) 0.150(6) 0.116(5) -0.074(4) -0.010(4) -0.043(5)
C30 0.266(10) 0.088(5) 0.143(6) -0.013(4) -0.031(6) -0.043(6)
C31 0.057(2) 0.045(2) 0.046(2) -0.0166(17) -0.0178(17) 0.0052(17)
C32 0.059(2) 0.036(2) 0.044(2) -0.0102(16) -0.0189(17) 0.0045(17)
C33 0.045(2) 0.042(2) 0.045(2) -0.0142(16) -0.0158(16) 0.0051(16)
C34 0.067(3) 0.049(2) 0.056(2) -0.0259(19) -0.024(2) 0.0218(19)
C35 0.074(3) 0.053(2) 0.047(2) -0.0159(18) -0.026(2) 0.019(2)
C36 0.129(4) 0.068(3) 0.069(3) -0.016(2) -0.039(3) 0.037(3)
C37 0.095(3) 0.050(2) 0.039(2) -0.0120(18) -0.018(2) 0.014(2)
C38 0.089(4) 0.053(3) 0.072(3) -0.016(2) -0.012(3) 0.006(2)
C39 0.132(5) 0.080(4) 0.089(4) -0.010(3) 0.027(4) 0.002(3)
C40 0.239(10) 0.100(5) 0.057(4) -0.009(4) -0.002(5) 0.000(6)
C41 0.207(8) 0.112(5) 0.060(4) -0.030(3) -0.049(4) -0.004(5)
C42 0.139(5) 0.071(3) 0.054(3) -0.020(2) -0.043(3) 0.005(3)
C43 0.083(4) 0.085(4) 0.141(5) -0.021(4) -0.030(4) -0.010(3)
C44 0.131(6) 0.128(6) 0.241(9) -0.029(6) -0.092(6) 0.026(5)
C45 0.239(10) 0.105(6) 0.357(14) -0.017(7) -0.171(10) -0.036(6)
C46 0.145(6) 0.139(6) 0.106(5) -0.041(4) -0.073(4) -0.013(5)
C47 0.224(9) 0.142(6) 0.130(6) -0.038(5) -0.086(6) -0.047(6)
C48 0.204(9) 0.185(8) 0.316(12) -0.033(8) -0.200(9) 0.005(7)
C49 0.056(2) 0.045(2) 0.0407(19) -0.0211(17) -0.0098(17) 0.0059(18)
C50 0.055(2) 0.069(3) 0.046(2) -0.015(2) -0.0059(18) -0.006(2)
C51 0.077(3) 0.084(3) 0.051(3) -0.005(2) 0.002(2) -0.015(3)
C52 0.093(4) 0.082(3) 0.046(2) -0.013(2) -0.021(2) 0.000(3)
C53 0.075(3) 0.071(3) 0.065(3) -0.027(2) -0.036(2) 0.017(2)
C54 0.053(2) 0.055(2) 0.058(2) -0.025(2) -0.0186(19) 0.0049(19)
C55 0.058(3) 0.095(4) 0.094(4) -0.001(3) -0.019(3) -0.023(3)
C56 0.090(4) 0.125(5) 0.198(7) -0.013(5) -0.063(5) -0.029(4)
C57 0.078(4) 0.130(5) 0.167(6) -0.029(5) -0.024(4) 0.011(4)
C58 0.067(3) 0.068(3) 0.100(4) -0.006(3) -0.037(3) -0.010(2)
C59 0.078(4) 0.138(6) 0.206(8) -0.040(5) 0.033(4) -0.020(4)
C60 0.159(6) 0.122(5) 0.219(8) -0.059(5) -0.079(6) -0.056(5)
C61 0.143(7) 0.094(5) 0.212(9) 0.041(5) -0.029(7) 0.013(5)
C62 0.125(6) 0.080(5) 0.194(8) -0.006(5) 0.008(5) -0.032(4)
C63 0.075(4) 0.138(6) 0.123(5) -0.046(4) -0.001(3) -0.027(4)
C64 0.065(3) 0.138(6) 0.115(5) -0.042(4) -0.016(3) 0.003(4)
C65 0.084(4) 0.123(5) 0.144(6) -0.022(5) -0.005(4) 0.039(4)
C66 0.109(5) 0.120(5) 0.143(6) 0.009(4) -0.013(4) 0.044(4)
C67 0.188(8) 0.073(4) 0.098(5) -0.030(3) -0.010(5) 0.002(5)
C68 0.211(9) 0.130(6) 0.082(4) -0.049(4) -0.019(5) -0.074(6)
C69 0.105(5) 0.217(9) 0.145(7) -0.113(6) -0.038(5) -0.032(6)
C70 0.109(5) 0.247(10) 0.105(5) -0.056(6) -0.068(4) 0.002(6)
C71 0.186(8) 0.180(9) 0.168(8) 0.018(7) -0.123(7) 0.039(7)
C72 0.147(7) 0.127(6) 0.226(10) -0.007(6) -0.100(7) 0.057(5)
C73 0.138(6) 0.070(4) 0.201(8) -0.055(5) -0.028(6) 0.030(4)
C74 0.101(5) 0.093(5) 0.168(7) -0.041(5) 0.004(4) 0.007(4)
C75 0.100(4) 0.114(5) 0.076(3) -0.050(3) 0.026(3) -0.046(4)
C76 0.111(4) 0.099(4) 0.062(3) -0.027(3) -0.012(3) -0.027(3)
C77 0.102(4) 0.120(5) 0.066(3) -0.014(3) -0.034(3) 0.023(3)
C78 0.152(5) 0.080(4) 0.069(3) 0.000(3) -0.027(3) 0.026(3)
K1 0.0585(5) 0.0745(6) 0.0634(6) -0.0194(5) -0.0231(4) 0.0045(5)
N1 0.0325(16) 0.111(3) 0.0353(16) -0.0115(17) -0.0147(13) 0.0081(16)
N2 0.0347(15) 0.068(2) 0.0312(14) -0.0155(13) -0.0132(12) 0.0070(14)
N3 0.067(2) 0.0462(18) 0.0402(16) -0.0172(14) -0.0177(14) 0.0146(15)
N4 0.0533(18) 0.0436(17) 0.0449(17) -0.0191(14) -0.0125(14) 0.0073(14)
N5 0.094(4) 0.086(3) 0.141(5) 0.004(3) -0.024(3) 0.019(3)
N6 0.100(3) 0.083(3) 0.061(2) -0.016(2) -0.013(2) 0.031(2)
O1 0.078(2) 0.090(3) 0.133(3) -0.020(2) -0.017(2) -0.012(2)
O2 0.066(2) 0.114(3) 0.096(3) -0.022(2) -0.0051(19) 0.011(2)
O3 0.113(3) 0.122(3) 0.105(3) -0.055(3) -0.034(2) -0.022(3)
O4 0.117(3) 0.138(4) 0.096(3) -0.030(3) -0.067(2) 0.020(2)
O5 0.0644(19) 0.089(2) 0.105(3) -0.043(2) -0.0067(18) -0.0022(18)
O6 0.085(2) 0.102(2) 0.0541(17) -0.0356(17) -0.0159(15) -0.0022(18)
S1 0.0490(6) 0.1180(10) 0.0347(5) -0.0097(5) -0.0175(4) 0.0060(6)
S2 0.0985(9) 0.0480(6) 0.0542(6) -0.0226(5) -0.0168(6) 0.0150(6)

loop_
_atom_type_symbol
_atom_type_description
_atom_type_scat_dispersion_real
_atom_type_scat_dispersion_imag
_atom_type_scat_source
C C 0.0033 0.0016 'International Tables Vol C Tables 4.2.6.8 and 6.1.1.4'
H H 0.0000 0.0000 'International Tables Vol C Tables 4.2.6.8 and 6.1.1.4'
N N 0.0061 0.0033 'International Tables Vol C Tables 4.2.6.8 and 6.1.1.4'
O O 0.0106 0.0060 'International Tables Vol C Tables 4.2.6.8 and 6.1.1.4'
K K 0.2009 0.2494 'International Tables Vol C Tables 4.2.6.8 and 6.1.1.4'
S S 0.1246 0.1234 'International Tables Vol C Tables 4.2.6.8 and 6.1.1.4'

loop_
_geom_angle_atom_site_label_1
_geom_angle_atom_site_label_2
_geom_angle_atom_site_label_3
_geom_angle
C2 C1 N1 116.7(3)
C2 C1 S1 124.3(3)
N1 C1 S1 119.0(2)
C1 C2 C3 124.3(3)
C1 C2 H2A 117.8
C3 C2 H2A 117.8
N2 C3 C2 126.5(3)
N2 C3 C4 118.1(3)
C2 C3 C4 115.4(3)
C5 C4 C3 121.8(3)
C5 C4 H4A 119.1
C3 C4 H4A 119.1
C4 C5 N1 120.7(3)
C4 C5 C6 121.7(3)
N1 C5 C6 117.6(3)
C5 C6 H6A 109.5
C5 C6 H6B 109.5
H6A C6 H6B 109.5
C5 C6 H6C 109.5
H6A C6 H6C 109.5
H6B C6 H6C 109.5
C8 C7 C12 124.3(4)
C8 C7 N1 118.5(4)
C12 C7 N1 117.0(4)
C7 C8 C9 116.3(6)
C7 C8 C13 123.4(4)
C9 C8 C13 120.2(5)
C10 C9 C8 121.8(6)
C10 C9 H9A 119.1
C8 C9 H9A 119.1
C9 C10 C11 121.1(5)
C9 C10 H10A 119.4
C11 C10 H10A 119.4
C10 C11 C12 121.2(6)
C10 C11 H11A 119.4
C12 C11 H11A 119.4
C7 C12 C11 115.2(6)
C7 C12 C16 122.8(4)
C11 C12 C16 122.0(6)
C8 C13 C15 112.6(4)
C8 C13 C14 111.3(6)
C15 C13 C14 105.3(6)
C8 C13 H13A 109.2
C15 C13 H13A 109.2
C14 C13 H13A 109.2
C13 C14 H14A 109.5
C13 C14 H14B 109.5
H14A C14 H14B 109.5
C13 C14 H14C 109.5
H14A C14 H14C 109.5
H14B C14 H14C 109.5
C13 C15 H15A 109.5
C13 C15 H15B 109.5
H15A C15 H15B 109.5
C13 C15 H15C 109.5
H15A C15 H15C 109.5
H15B C15 H15C 109.5
C12 C16 C17 111.9(5)
C12 C16 C18 113.3(6)
C17 C16 C18 109.4(7)
C12 C16 H16A 107.3
C17 C16 H16A 107.3
C18 C16 H16A 107.3
C16 C17 H17A 109.5
C16 C17 H17B 109.5
H17A C17 H17B 109.5
C16 C17 H17C 109.5
H17A C17 H17C 109.5
H17B C17 H17C 109.5
C16 C18 H18A 109.5
C16 C18 H18B 109.5
H18A C18 H18B 109.5
C16 C18 H18C 109.5
H18A C18 H18C 109.5
H18B C18 H18C 109.5
C20 C19 C24 120.5(3)
C20 C19 N2 119.3(3)
C24 C19 N2 119.9(3)
C21 C20 C19 117.7(4)
C21 C20 C25 121.3(4)
C19 C20 C25 120.9(3)
C22 C21 C20 122.1(4)
C22 C21 H21A 119.0
C20 C21 H21A 119.0
C21 C22 C23 120.9(4)
C21 C22 H22A 119.6
C23 C22 H22A 119.6
C22 C23 C24 120.5(4)
C22 C23 H23A 119.7
C24 C23 H23A 119.7
C23 C24 C19 118.3(4)
C23 C24 C28 120.9(4)
C19 C24 C28 120.8(3)
C20 C25 C26 111.3(4)
C20 C25 C27 113.1(4)
C26 C25 C27 110.7(4)
C20 C25 H25A 107.1
C26 C25 H25A 107.1
C27 C25 H25A 107.1
C25 C26 H26A 109.5
C25 C26 H26B 109.5
H26A C26 H26B 109.5
C25 C26 H26C 109.5
H26A C26 H26C 109.5
H26B C26 H26C 109.5
C25 C27 H27A 109.5
C25 C27 H27B 109.5
H27A C27 H27B 109.5
C25 C27 H27C 109.5
H27A C27 H27C 109.5
H27B C27 H27C 109.5
C29 C28 C30 108.8(5)
C29 C28 C24 111.4(4)
C30 C28 C24 112.8(5)
C29 C28 H28A 107.9
C30 C28 H28A 107.9
C24 C28 H28A 107.9
C28 C29 H29A 109.5
C28 C29 H29B 109.5
H29A C29 H29B 109.5
C28 C29 H29C 109.5
H29A C29 H29C 109.5
H29B C29 H29C 109.5
C28 C30 H30A 109.5
C28 C30 H30B 109.5
H30A C30 H30B 109.5
C28 C30 H30C 109.5
H30A C30 H30C 109.5
H30B C30 H30C 109.5
C32 C31 N3 118.2(3)
C32 C31 S2 123.4(3)
N3 C31 S2 118.4(2)
C31 C32 C33 123.4(3)
C31 C32 H32A 118.3
C33 C32 H32A 118.3
N4 C33 C32 125.6(3)
N4 C33 C34 119.1(3)
C32 C33 C34 115.3(3)
C35 C34 C33 122.4(3)
C35 C34 H34A 118.8
C33 C34 H34A 118.8
C34 C35 N3 120.0(3)
C34 C35 C36 122.2(3)
N3 C35 C36 117.7(3)
C35 C36 H36A 109.5
C35 C36 H36B 109.5
H36A C36 H36B 109.5
C35 C36 H36C 109.5
H36A C36 H36C 109.5
H36B C36 H36C 109.5
C42 C37 C38 123.1(4)
C42 C37 N3 119.4(4)
C38 C37 N3 117.5(4)
C37 C38 C39 117.6(5)
C37 C38 C43 122.0(4)
C39 C38 C43 120.4(6)
C40 C39 C38 120.1(7)
C40 C39 H39A 120.0
C38 C39 H39A 120.0
C41 C40 C39 120.7(7)
C41 C40 H40A 119.6
C39 C40 H40A 119.6
C40 C41 C42 121.0(7)
C40 C41 H41A 119.5
C42 C41 H41A 119.5
C37 C42 C41 117.5(6)
C37 C42 C46 122.8(4)
C41 C42 C46 119.6(6)
C38 C43 C45 113.8(6)
C38 C43 C44 112.5(5)
C45 C43 C44 109.7(6)
C38 C43 H43A 106.8
C45 C43 H43A 106.8
C44 C43 H43A 106.8
C43 C44 H44A 109.5
C43 C44 H44B 109.5
H44A C44 H44B 109.5
C43 C44 H44C 109.5
H44A C44 H44C 109.5
H44B C44 H44C 109.5
C43 C45 H45A 109.5
C43 C45 H45B 109.5
H45A C45 H45B 109.5
C43 C45 H45C 109.5
H45A C45 H45C 109.5
H45B C45 H45C 109.5
C47 C46 C42 113.4(6)
C47 C46 C48 110.9(5)
C42 C46 C48 109.3(6)
C47 C46 H46A 107.7
C42 C46 H46A 107.7
C48 C46 H46A 107.7
C46 C47 H47A 109.5
C46 C47 H47B 109.5
H47A C47 H47B 109.5
C46 C47 H47C 109.5
H47A C47 H47C 109.5
H47B C47 H47C 109.5
C46 C48 H48A 109.5
C46 C48 H48B 109.5
H48A C48 H48B 109.5
C46 C48 H48C 109.5
H48A C48 H48C 109.5
H48B C48 H48C 109.5
C54 C49 C50 120.6(3)
C54 C49 N4 119.4(3)
C50 C49 N4 119.9(3)
C51 C50 C49 118.0(4)
C51 C50 C55 121.6(4)
C49 C50 C55 120.3(4)
C52 C51 C50 121.9(4)
C52 C51 H51A 119.1
C50 C51 H51A 119.1
C51 C52 C53 119.4(4)
C51 C52 H52A 120.3
C53 C52 H52A 120.3
C52 C53 C54 122.3(4)
C52 C53 H53A 118.8
C54 C53 H53A 118.8
C53 C54 C49 117.7(4)
C53 C54 C58 120.8(4)
C49 C54 C58 121.5(4)
C50 C55 C57 110.9(4)
C50 C55 C56 113.2(4)
C57 C55 C56 110.9(5)
C50 C55 H55A 107.2
C57 C55 H55A 107.2
C56 C55 H55A 107.2
C55 C56 H56A 109.5
C55 C56 H56B 109.5
H56A C56 H56B 109.5
C55 C56 H56C 109.5
H56A C56 H56C 109.5
H56B C56 H56C 109.5
C55 C57 H57A 109.5
C55 C57 H57B 109.5
H57A C57 H57B 109.5
C55 C57 H57C 109.5
H57A C57 H57C 109.5
H57B C57 H57C 109.5
C59 C58 C54 113.0(4)
C59 C58 C60 108.9(5)
C54 C58 C60 111.7(4)
C59 C58 H58A 107.6
C54 C58 H58A 107.6
C60 C58 H58A 107.6
C58 C59 H59A 109.5
C58 C59 H59B 109.5
H59A C59 H59B 109.5
C58 C59 H59C 109.5
H59A C59 H59C 109.5
H59B C59 H59C 109.5
C58 C60 H60A 109.5
C58 C60 H60B 109.5
H60A C60 H60B 109.5
C58 C60 H60C 109.5
H60A C60 H60C 109.5
H60B C60 H60C 109.5
C62 C61 N5 114.8(6)
C62 C61 H61A 108.6
N5 C61 H61A 108.6
C62 C61 H61B 108.6
N5 C61 H61B 108.6
H61A C61 H61B 107.5
O1 C62 C61 110.9(6)
O1 C62 H62A 109.5
C61 C62 H62A 109.5
O1 C62 H62B 109.5
C61 C62 H62B 109.5
H62A C62 H62B 108.0
O1 C63 C64 108.7(5)
O1 C63 H63A 109.9
C64 C63 H63A 109.9
O1 C63 H63B 109.9
C64 C63 H63B 109.9
H63A C63 H63B 108.3
O2 C64 C63 111.2(5)
O2 C64 H64A 109.4
C63 C64 H64A 109.4
O2 C64 H64B 109.4
C63 C64 H64B 109.4
H64A C64 H64B 108.0
O2 C65 C66 107.0(5)
O2 C65 H65A 110.3
C66 C65 H65A 110.3
O2 C65 H65B 110.3
C66 C65 H65B 110.3
H65A C65 H65B 108.6
N6 C66 C65 111.1(5)
N6 C66 H66A 109.4
C65 C66 H66A 109.4
N6 C66 H66B 109.4
C65 C66 H66B 109.4
H66A C66 H66B 108.0
N6 C67 C68 113.3(5)
N6 C67 H67A 108.9
C68 C67 H67A 108.9
N6 C67 H67B 108.9
C68 C67 H67B 108.9
H67A C67 H67B 107.7
O3 C68 C67 109.7(6)
O3 C68 H68A 109.7
C67 C68 H68A 109.7
O3 C68 H68B 109.7
C67 C68 H68B 109.7
H68A C68 H68B 108.2
O3 C69 C70 110.3(6)
O3 C69 H69A 109.6
C70 C69 H69A 109.6
O3 C69 H69B 109.6
C70 C69 H69B 109.6
H69A C69 H69B 108.1
O4 C70 C69 109.9(6)
O4 C70 H70A 109.7
C69 C70 H70A 109.7
O4 C70 H70B 109.7
C69 C70 H70B 109.7
H70A C70 H70B 108.2
O4 C71 C72 108.4(7)
O4 C71 H71A 110.0
C72 C71 H71A 110.0
O4 C71 H71B 110.0
C72 C71 H71B 110.0
H71A C71 H71B 108.4
N5 C72 C71 113.8(6)
N5 C72 H72A 108.8
C71 C72 H72A 108.8
N5 C72 H72B 108.8
C71 C72 H72B 108.8
H72A C72 H72B 107.7
N5 C73 C74 114.4(6)
N5 C73 H73A 108.7
C74 C73 H73A 108.7
N5 C73 H73B 108.7
C74 C73 H73B 108.7
H73A C73 H73B 107.6
O5 C74 C73 108.4(5)
O5 C74 H74A 110.0
C73 C74 H74A 110.0
O5 C74 H74B 110.0
C73 C74 H74B 110.0
H74A C74 H74B 108.4
O5 C75 C76 110.0(4)
O5 C75 H75A 109.7
C76 C75 H75A 109.7
O5 C75 H75B 109.7
C76 C75 H75B 109.7
H75A C75 H75B 108.2
O6 C76 C75 110.0(4)
O6 C76 H76A 109.7
C75 C76 H76A 109.7
O6 C76 H76B 109.7
C75 C76 H76B 109.7
H76A C76 H76B 108.2
O6 C77 C78 109.3(4)
O6 C77 H77A 109.8
C78 C77 H77A 109.8
O6 C77 H77B 109.8
C78 C77 H77B 109.8
H77A C77 H77B 108.3
N6 C78 C77 112.4(5)
N6 C78 H78A 109.1
C77 C78 H78A 109.1
N6 C78 H78B 109.1
C77 C78 H78B 109.1
H78A C78 H78B 107.9
O3 K1 O1 125.68(12)
O3 K1 O6 96.59(11)
O1 K1 O6 133.26(11)
O3 K1 O4 58.81(14)
O1 K1 O4 100.03(13)
O6 K1 O4 120.49(11)
O3 K1 O5 133.82(11)
O1 K1 O5 95.14(11)
O6 K1 O5 59.88(10)
O4 K1 O5 97.27(11)
O3 K1 O2 101.24(12)
O1 K1 O2 60.39(12)
O6 K1 O2 95.83(10)
O4 K1 O2 138.76(11)
O5 K1 O2 119.02(10)
O3 K1 N6 60.95(13)
O1 K1 N6 119.50(12)
O6 K1 N6 61.11(10)
O4 K1 N6 119.44(14)
O5 K1 N6 120.35(11)
O2 K1 N6 59.69(12)
O3 K1 N5 119.65(16)
O1 K1 N5 60.76(13)
O6 K1 N5 118.08(13)
O4 K1 N5 61.09(15)
O5 K1 N5 58.81(14)
O2 K1 N5 120.44(14)
N6 K1 N5 179.15(15)
C5 N1 C1 120.9(3)
C5 N1 C7 118.8(3)
C1 N1 C7 120.3(3)
C3 N2 C19 123.9(3)
C3 N2 H2 118.0
C19 N2 H2 118.0
C31 N3 C35 120.4(3)
C31 N3 C37 119.7(3)
C35 N3 C37 119.5(3)
C33 N4 C49 122.6(3)
C33 N4 H4 118.7
C49 N4 H4 118.7
C73 N5 C61 112.1(7)
C73 N5 C72 110.6(6)
C61 N5 C72 110.9(6)
C73 N5 K1 109.1(4)
C61 N5 K1 106.7(4)
C72 N5 K1 107.2(4)
C66 N6 C78 110.7(4)
C66 N6 C67 108.3(5)
C78 N6 C67 108.1(5)
C66 N6 K1 112.2(4)
C78 N6 K1 108.2(3)
C67 N6 K1 109.3(3)
C62 O1 C63 112.9(5)
C62 O1 K1 116.8(3)
C63 O1 K1 113.5(3)
C64 O2 C65 111.1(4)
C64 O2 K1 112.9(3)
C65 O2 K1 115.5(3)
C69 O3 C68 113.8(6)
C69 O3 K1 117.5(4)
C68 O3 K1 119.3(3)
C70 O4 C71 111.0(6)
C70 O4 K1 115.2(4)
C71 O4 K1 114.1(4)
C74 O5 C75 111.8(4)
C74 O5 K1 117.4(4)
C75 O5 K1 114.6(3)
C76 O6 C77 111.3(4)
C76 O6 K1 114.8(3)
C77 O6 K1 115.4(2)

loop_
_geom_bond_atom_site_label_1
_geom_bond_atom_site_label_2
_geom_bond_distance
C1 C2 1.389(4)
C1 N1 1.391(4)
C1 S1 1.698(3)
C2 C3 1.390(4)
C2 H2A 0.9300
C3 N2 1.338(4)
C3 C4 1.425(5)
C4 C5 1.340(5)
C4 H4A 0.9300
C5 N1 1.387(4)
C5 C6 1.509(5)
C6 H6A 0.9600
C6 H6B 0.9600
C6 H6C 0.9600
C7 C8 1.380(6)
C7 C12 1.388(7)
C7 N1 1.474(4)
C8 C9 1.399(6)
C8 C13 1.500(8)
C9 C10 1.327(9)
C9 H9A 0.9300
C10 C11 1.369(9)
C10 H10A 0.9300
C11 C12 1.409(6)
C11 H11A 0.9300
C12 C16 1.500(8)
C13 C15 1.525(8)
C13 C14 1.592(8)
C13 H13A 0.9800
C14 H14A 0.9600
C14 H14B 0.9600
C14 H14C 0.9600
C15 H15A 0.9600
C15 H15B 0.9600
C15 H15C 0.9600
C16 C17 1.519(8)
C16 C18 1.538(9)
C16 H16A 0.9800
C17 H17A 0.9600
C17 H17B 0.9600
C17 H17C 0.9600
C18 H18A 0.9600
C18 H18B 0.9600
C18 H18C 0.9600
C19 C20 1.402(5)
C19 C24 1.414(5)
C19 N2 1.417(4)
C20 C21 1.392(5)
C20 C25 1.510(6)
C21 C22 1.339(6)
C21 H21A 0.9300
C22 C23 1.374(6)
C22 H22A 0.9300
C23 C24 1.388(5)
C23 H23A 0.9300
C24 C28 1.501(6)
C25 C26 1.515(7)
C25 C27 1.532(7)
C25 H25A 0.9800
C26 H26A 0.9600
C26 H26B 0.9600
C26 H26C 0.9600
C27 H27A 0.9600
C27 H27B 0.9600
C27 H27C 0.9600
C28 C29 1.487(7)
C28 C30 1.496(7)
C28 H28A 0.9800
C29 H29A 0.9600
C29 H29B 0.9600
C29 H29C 0.9600
C30 H30A 0.9600
C30 H30B 0.9600
C30 H30C 0.9600
C31 C32 1.379(4)
C31 N3 1.391(4)
C31 S2 1.717(3)
C32 C33 1.401(4)
C32 H32A 0.9300
C33 N4 1.331(4)
C33 C34 1.419(5)
C34 C35 1.350(5)
C34 H34A 0.9300
C35 N3 1.393(4)
C35 C36 1.504(5)
C36 H36A 0.9600
C36 H36B 0.9600
C36 H36C 0.9600
C37 C42 1.375(6)
C37 C38 1.383(6)
C37 N3 1.458(4)
C38 C39 1.388(7)
C38 C43 1.482(7)
C39 C40 1.374(10)
C39 H39A 0.9300
C40 C41 1.365(10)
C40 H40A 0.9300
C41 C42 1.378(7)
C41 H41A 0.9300
C42 C46 1.493(8)
C43 C45 1.523(8)
C43 C44 1.560(7)
C43 H43A 0.9800
C44 H44A 0.9600
C44 H44B 0.9600
C44 H44C 0.9600
C45 H45A 0.9600
C45 H45B 0.9600
C45 H45C 0.9600
C46 C47 1.489(8)
C46 C48 1.588(8)
C46 H46A 0.9800
C47 H47A 0.9600
C47 H47B 0.9600
C47 H47C 0.9600
C48 H48A 0.9600
C48 H48B 0.9600
C48 H48C 0.9600
C49 C54 1.402(5)
C49 C50 1.402(5)
C49 N4 1.428(4)
C50 C51 1.402(6)
C50 C55 1.500(6)
C51 C52 1.355(6)
C51 H51A 0.9300
C52 C53 1.361(6)
C52 H52A 0.9300
C53 C54 1.397(5)
C53 H53A 0.9300
C54 C58 1.500(6)
C55 C57 1.525(7)
C55 C56 1.531(7)
C55 H55A 0.9800
C56 H56A 0.9600
C56 H56B 0.9600
C56 H56C 0.9600
C57 H57A 0.9600
C57 H57B 0.9600
C57 H57C 0.9600
C58 C59 1.491(7)
C58 C60 1.530(7)
C58 H58A 0.9800
C59 H59A 0.9600
C59 H59B 0.9600
C59 H59C 0.9600
C60 H60A 0.9600
C60 H60B 0.9600
C60 H60C 0.9600
C61 C62 1.461(9)
C61 N5 1.482(8)
C61 H61A 0.9700
C61 H61B 0.9700
C62 O1 1.415(7)
C62 H62A 0.9700
C62 H62B 0.9700
C63 O1 1.430(6)
C63 C64 1.480(7)
C63 H63A 0.9700
C63 H63B 0.9700
C64 O2 1.378(6)
C64 H64A 0.9700
C64 H64B 0.9700
C65 O2 1.420(7)
C65 C66 1.533(8)
C65 H65A 0.9700
C65 H65B 0.9700
C66 N6 1.456(7)
C66 H66A 0.9700
C66 H66B 0.9700
C67 N6 1.469(7)
C67 C68 1.490(9)
C67 H67A 0.9700
C67 H67B 0.9700
C68 O3 1.442(8)
C68 H68A 0.9700
C68 H68B 0.9700
C69 O3 1.421(7)
C69 C70 1.446(9)
C69 H69A 0.9700
C69 H69B 0.9700
C70 O4 1.371(8)
C70 H70A 0.9700
C70 H70B 0.9700
C71 O4 1.425(9)
C71 C72 1.509(10)
C71 H71A 0.9700
C71 H71B 0.9700
C72 N5 1.489(9)
C72 H72A 0.9700
C72 H72B 0.9700
C73 N5 1.458(8)
C73 C74 1.483(8)
C73 H73A 0.9700
C73 H73B 0.9700
C74 O5 1.372(6)
C74 H74A 0.9700
C74 H74B 0.9700
C75 O5 1.464(6)
C75 C76 1.469(7)
C75 H75A 0.9700
C75 H75B 0.9700
C76 O6 1.392(5)
C76 H76A 0.9700
C76 H76B 0.9700
C77 O6 1.427(5)
C77 C78 1.486(7)
C77 H77A 0.9700
C77 H77B 0.9700
C78 N6 1.467(6)
C78 H78A 0.9700
C78 H78B 0.9700
K1 O3 2.757(4)
K1 O1 2.812(4)
K1 O6 2.820(3)
K1 O4 2.837(4)
K1 O5 2.840(3)
K1 O2 2.840(3)
K1 N6 2.961(4)
K1 N5 3.041(5)
N2 H2 0.8600
N4 H4 0.8600

loop_
_geom_hbond_atom_site_label_D
_geom_hbond_atom_site_label_H
_geom_hbond_atom_site_label_A
_geom_hbond_distance_DH
_geom_hbond_distance_HA
_geom_hbond_distance_DA
_geom_hbond_angle_DHA
_geom_hbond_site_symmetry_A
N4 H4 N4 0.86 2.03 2.848(5) 159.4 2_665
N2 H2 N2 0.86 2.01 2.853(5) 165.7 2_756

loop_
_geom_torsion_atom_site_label_1
_geom_torsion_atom_site_label_2
_geom_torsion_atom_site_label_3
_geom_torsion_atom_site_label_4
_geom_torsion
N1 C1 C2 C3 -2.4(6)
S1 C1 C2 C3 178.6(3)
C1 C2 C3 N2 177.5(3)
C1 C2 C3 C4 -2.1(5)
N2 C3 C4 C5 -175.5(4)
C2 C3 C4 C5 4.1(6)
C3 C4 C5 N1 -1.5(7)
C3 C4 C5 C6 176.8(5)
C12 C7 C8 C9 2.2(6)
N1 C7 C8 C9 -174.0(3)
C12 C7 C8 C13 -174.4(4)
N1 C7 C8 C13 9.4(6)
C7 C8 C9 C10 -0.9(7)
C13 C8 C9 C10 175.8(5)
C8 C9 C10 C11 -0.8(9)
C9 C10 C11 C12 1.4(9)
C8 C7 C12 C11 -1.6(6)
N1 C7 C12 C11 174.6(3)
C8 C7 C12 C16 178.8(4)
N1 C7 C12 C16 -5.0(6)
C10 C11 C12 C7 -0.2(7)
C10 C11 C12 C16 179.4(5)
C7 C8 C13 C15 111.6(5)
C9 C8 C13 C15 -64.9(6)
C7 C8 C13 C14 -130.4(6)
C9 C8 C13 C14 53.0(7)
C7 C12 C16 C17 107.3(7)
C11 C12 C16 C17 -72.3(8)
C7 C12 C16 C18 -128.4(5)
C11 C12 C16 C18 52.0(7)
C24 C19 C20 C21 0.9(5)
N2 C19 C20 C21 -172.0(3)
C24 C19 C20 C25 179.3(3)
N2 C19 C20 C25 6.5(5)
C19 C20 C21 C22 -1.2(6)
C25 C20 C21 C22 -179.6(4)
C20 C21 C22 C23 -0.3(7)
C21 C22 C23 C24 2.2(7)
C22 C23 C24 C19 -2.4(6)
C22 C23 C24 C28 176.9(4)
C20 C19 C24 C23 0.8(5)
N2 C19 C24 C23 173.7(3)
C20 C19 C24 C28 -178.4(4)
N2 C19 C24 C28 -5.6(5)
C21 C20 C25 C26 -76.6(5)
C19 C20 C25 C26 105.0(5)
C21 C20 C25 C27 48.8(6)
C19 C20 C25 C27 -129.6(4)
C23 C24 C28 C29 -86.1(5)
C19 C24 C28 C29 93.2(5)
C23 C24 C28 C30 36.6(7)
C19 C24 C28 C30 -144.1(5)
N3 C31 C32 C33 -0.1(5)
S2 C31 C32 C33 179.4(3)
C31 C32 C33 N4 175.2(3)
C31 C32 C33 C34 -3.8(5)
N4 C33 C34 C35 -173.5(4)
C32 C33 C34 C35 5.5(6)
C33 C34 C35 N3 -3.2(6)
C33 C34 C35 C36 175.3(4)
C42 C37 C38 C39 0.6(7)
N3 C37 C38 C39 178.9(4)
C42 C37 C38 C43 179.3(4)
N3 C37 C38 C43 -2.4(6)
C37 C38 C39 C40 -1.0(8)
C43 C38 C39 C40 -179.8(6)
C38 C39 C40 C41 0.7(10)
C39 C40 C41 C42 0.2(11)
C38 C37 C42 C41 0.2(7)
N3 C37 C42 C41 -178.1(4)
C38 C37 C42 C46 -178.3(5)
N3 C37 C42 C46 3.4(7)
C40 C41 C42 C37 -0.6(9)
C40 C41 C42 C46 177.9(6)
C37 C38 C43 C45 122.9(6)
C39 C38 C43 C45 -58.5(7)
C37 C38 C43 C44 -111.5(6)
C39 C38 C43 C44 67.1(7)
C37 C42 C46 C47 119.7(5)
C41 C42 C46 C47 -58.8(7)
C37 C42 C46 C48 -116.1(6)
C41 C42 C46 C48 65.4(7)
C54 C49 C50 C51 -2.2(5)
N4 C49 C50 C51 172.7(3)
C54 C49 C50 C55 -179.5(4)
N4 C49 C50 C55 -4.6(5)
C49 C50 C51 C52 2.4(6)
C55 C50 C51 C52 179.7(4)
C50 C51 C52 C53 -0.8(7)
C51 C52 C53 C54 -1.0(6)
C52 C53 C54 C49 1.2(6)
C52 C53 C54 C58 -177.9(4)
C50 C49 C54 C53 0.4(5)
N4 C49 C54 C53 -174.5(3)
C50 C49 C54 C58 179.6(3)
N4 C49 C54 C58 4.7(5)
C51 C50 C55 C57 -80.0(6)
C49 C50 C55 C57 97.2(5)
C51 C50 C55 C56 45.3(6)
C49 C50 C55 C56 -137.5(5)
C53 C54 C58 C59 -63.4(6)
C49 C54 C58 C59 117.5(5)
C53 C54 C58 C60 60.0(6)
C49 C54 C58 C60 -119.2(5)
N5 C61 C62 O1 -65.8(9)
O1 C63 C64 O2 67.4(6)
O2 C65 C66 N6 -66.8(7)
N6 C67 C68 O3 -61.5(7)
O3 C69 C70 O4 60.9(8)
O4 C71 C72 N5 -69.5(10)
N5 C73 C74 O5 -65.4(8)
O5 C75 C76 O6 63.5(5)
O6 C77 C78 N6 -68.6(6)
C4 C5 N1 C1 -3.4(7)
C6 C5 N1 C1 178.2(5)
C4 C5 N1 C7 174.0(4)
C6 C5 N1 C7 -4.4(7)
C2 C1 N1 C5 5.2(6)
S1 C1 N1 C5 -175.7(3)
C2 C1 N1 C7 -172.1(4)
S1 C1 N1 C7 6.9(5)
C8 C7 N1 C5 85.6(5)
C12 C7 N1 C5 -90.8(5)
C8 C7 N1 C1 -97.0(4)
C12 C7 N1 C1 86.6(5)
C2 C3 N2 C19 -5.7(6)
C4 C3 N2 C19 173.9(3)
C20 C19 N2 C3 -93.0(4)
C24 C19 N2 C3 94.1(4)
C32 C31 N3 C35 2.7(5)
S2 C31 N3 C35 -176.9(3)
C32 C31 N3 C37 -170.1(4)
S2 C31 N3 C37 10.4(5)
C34 C35 N3 C31 -1.0(6)
C36 C35 N3 C31 -179.6(4)
C34 C35 N3 C37 171.7(4)
C36 C35 N3 C37 -6.9(6)
C42 C37 N3 C31 -93.4(4)
C38 C37 N3 C31 88.2(4)
C42 C37 N3 C35 93.8(5)
C38 C37 N3 C35 -84.6(5)
C32 C33 N4 C49 -8.6(5)
C34 C33 N4 C49 170.4(3)
C54 C49 N4 C33 -85.6(4)
C50 C49 N4 C33 99.4(4)
C74 C73 N5 C61 158.0(6)
C74 C73 N5 C72 -77.7(7)
C74 C73 N5 K1 40.0(7)
C62 C61 N5 C73 -75.3(8)
C62 C61 N5 C72 160.5(7)
C62 C61 N5 K1 44.0(8)
C71 C72 N5 C73 160.8(7)
C71 C72 N5 C61 -74.1(9)
C71 C72 N5 K1 42.0(8)
O3 K1 N5 C73 -134.4(4)
O1 K1 N5 C73 108.8(5)
O6 K1 N5 C73 -17.5(5)
O4 K1 N5 C73 -128.7(5)
O5 K1 N5 C73 -8.5(4)
O2 K1 N5 C73 99.1(4)
N6 K1 N5 C73 0(10)
O3 K1 N5 C61 104.3(5)
O1 K1 N5 C61 -12.5(5)
O6 K1 N5 C61 -138.8(5)
O4 K1 N5 C61 110.0(5)
O5 K1 N5 C61 -129.8(5)
O2 K1 N5 C61 -22.2(6)
N6 K1 N5 C61 -121(10)
O3 K1 N5 C72 -14.6(5)
O1 K1 N5 C72 -131.4(5)
O6 K1 N5 C72 102.3(5)
O4 K1 N5 C72 -8.9(5)
O5 K1 N5 C72 111.3(5)
O2 K1 N5 C72 -141.1(5)
N6 K1 N5 C72 120(10)
C65 C66 N6 C78 163.6(5)
C65 C66 N6 C67 -78.1(7)
C65 C66 N6 K1 42.6(7)
C77 C78 N6 C66 -74.8(6)
C77 C78 N6 C67 166.7(5)
C77 C78 N6 K1 48.5(5)
C68 C67 N6 C66 168.5(6)
C68 C67 N6 C78 -71.5(6)
C68 C67 N6 K1 46.0(6)
O3 K1 N6 C66 -136.1(4)
O1 K1 N6 C66 -19.2(4)
O6 K1 N6 C66 106.8(4)
O4 K1 N6 C66 -142.5(4)
O5 K1 N6 C66 97.6(4)
O2 K1 N6 C66 -10.4(4)
N5 K1 N6 C66 89(10)
O3 K1 N6 C78 101.5(4)
O1 K1 N6 C78 -141.6(3)
O6 K1 N6 C78 -15.6(3)
O4 K1 N6 C78 95.1(4)
O5 K1 N6 C78 -24.8(4)
O2 K1 N6 C78 -132.8(4)
N5 K1 N6 C78 -34(10)
O3 K1 N6 C67 -15.9(4)
O1 K1 N6 C67 101.0(4)
O6 K1 N6 C67 -133.1(4)
O4 K1 N6 C67 -22.3(4)
O5 K1 N6 C67 -142.2(4)
O2 K1 N6 C67 109.8(4)
N5 K1 N6 C67 -151(10)
C61 C62 O1 C63 -175.8(6)
C61 C62 O1 K1 50.0(8)
C64 C63 O1 C62 175.4(5)
C64 C63 O1 K1 -48.8(5)
O3 K1 O1 C62 -126.0(5)
O6 K1 O1 C62 83.6(5)
O4 K1 O1 C62 -67.3(5)
O5 K1 O1 C62 31.0(5)
O2 K1 O1 C62 151.6(5)
N6 K1 O1 C62 160.3(5)
N5 K1 O1 C62 -18.7(5)
O3 K1 O1 C63 100.1(4)
O6 K1 O1 C63 -50.4(4)
O4 K1 O1 C63 158.7(3)
O5 K1 O1 C63 -103.0(3)
O2 K1 O1 C63 17.6(3)
N6 K1 O1 C63 26.4(4)
N5 K1 O1 C63 -152.7(4)
C63 C64 O2 C65 179.0(5)
C63 C64 O2 K1 -49.4(5)
C66 C65 O2 C64 -173.1(5)
C66 C65 O2 K1 56.6(6)
O3 K1 O2 C64 -108.1(4)
O1 K1 O2 C64 16.7(3)
O6 K1 O2 C64 153.9(4)
O4 K1 O2 C64 -53.2(4)
O5 K1 O2 C64 95.3(4)
N6 K1 O2 C64 -154.5(4)
N5 K1 O2 C64 26.4(4)
O3 K1 O2 C65 21.2(4)
O1 K1 O2 C65 146.0(4)
O6 K1 O2 C65 -76.7(4)
O4 K1 O2 C65 76.2(4)
O5 K1 O2 C65 -135.3(4)
N6 K1 O2 C65 -25.2(4)
N5 K1 O2 C65 155.8(4)
C70 C69 O3 C68 169.8(6)
C70 C69 O3 K1 -43.6(7)
C67 C68 O3 C69 -169.5(5)
C67 C68 O3 K1 44.6(6)
O1 K1 O3 C69 93.0(5)
O6 K1 O3 C69 -108.2(5)
O4 K1 O3 C69 13.6(4)
O5 K1 O3 C69 -54.3(5)
O2 K1 O3 C69 154.5(4)
N6 K1 O3 C69 -159.8(5)
N5 K1 O3 C69 19.5(5)
O1 K1 O3 C68 -122.3(4)
O6 K1 O3 C68 36.5(4)
O4 K1 O3 C68 158.3(5)
O5 K1 O3 C68 90.4(5)
O2 K1 O3 C68 -60.8(5)
N6 K1 O3 C68 -15.2(4)
N5 K1 O3 C68 164.1(4)
C69 C70 O4 C71 179.9(6)
C69 C70 O4 K1 -48.6(7)
C72 C71 O4 C70 -170.2(6)
C72 C71 O4 K1 57.6(8)
O3 K1 O4 C70 18.8(5)
O1 K1 O4 C70 -107.0(5)
O6 K1 O4 C70 97.3(5)
O5 K1 O4 C70 156.5(5)
O2 K1 O4 C70 -51.0(5)
N6 K1 O4 C70 25.4(5)
N5 K1 O4 C70 -155.4(5)
O3 K1 O4 C71 149.0(5)
O1 K1 O4 C71 23.1(5)
O6 K1 O4 C71 -132.6(5)
O5 K1 O4 C71 -73.4(5)
O2 K1 O4 C71 79.1(5)
N6 K1 O4 C71 155.5(5)
N5 K1 O4 C71 -25.2(5)
C73 C74 O5 C75 -168.6(5)
C73 C74 O5 K1 56.0(6)
C76 C75 O5 C74 -178.7(5)
C76 C75 O5 K1 -41.9(5)
O3 K1 O5 C74 77.5(4)
O1 K1 O5 C74 -76.3(4)
O6 K1 O5 C74 145.6(4)
O4 K1 O5 C74 24.5(4)
O2 K1 O5 C74 -135.2(4)
N6 K1 O5 C74 154.9(4)
N5 K1 O5 C74 -25.2(4)
O3 K1 O5 C75 -56.7(4)
O1 K1 O5 C75 149.5(3)
O6 K1 O5 C75 11.4(3)
O4 K1 O5 C75 -109.7(3)
O2 K1 O5 C75 90.6(3)
N6 K1 O5 C75 20.7(4)
N5 K1 O5 C75 -159.4(4)
C75 C76 O6 C77 173.6(4)
C75 C76 O6 K1 -53.0(5)
C78 C77 O6 C76 -176.9(4)
C78 C77 O6 K1 50.0(5)
O3 K1 O6 C76 159.2(3)
O1 K1 O6 C76 -44.6(4)
O4 K1 O6 C76 101.7(3)
O5 K1 O6 C76 21.6(3)
O2 K1 O6 C76 -98.7(3)
N6 K1 O6 C76 -149.2(4)
N5 K1 O6 C76 30.5(4)
O3 K1 O6 C77 -69.4(3)
O1 K1 O6 C77 86.8(3)
O4 K1 O6 C77 -126.9(3)
O5 K1 O6 C77 153.0(3)
O2 K1 O6 C77 32.7(3)
N6 K1 O6 C77 -17.8(3)
N5 K1 O6 C77 161.9(3)

loop_
_platon_squeeze_void_nr
_platon_squeeze_void_average_x
_platon_squeeze_void_average_y
_platon_squeeze_void_average_z
_platon_squeeze_void_volume
_platon_squeeze_void_count_electrons
_platon_squeeze_void_content
1 0.000 0.500 0.301 1046 205 ' '
2 0.146 0.738 0.135 8 0 ' '
3 0.458 0.083 0.219 7 0 ' '
4 0.469 0.908 0.317 14 0 ' '
5 0.531 0.092 0.683 14 1 ' '
6 0.542 0.917 0.781 7 0 ' '
7 0.854 0.262 0.865 8 0 ' '
